data_4510256
loop_
_publ_author_name
'Yue, Cheng-Yang'
'Lei, Xiao-Wu'
'Liu, Rui-Qiu'
'Zhang, Hui-Ping'
'Zhai, Xiu-Rong'
'Li, Wen-Peng'
'Zhou, Meng'
'Zhao, Zhi-Fei'
'Ma, Yun-Xiang'
'Yang, Ya-Dong'

_publ_section_title
;
 Syntheses, Crystal Structures, and Photocatalytic Properties of a Series
 of Mercury Thioantimonates Directed by Transition Metal Complexes
;
_journal_issue 5
_journal_name_full 'Crystal Growth &amp; Design'
_journal_page_first 2411
_journal_paper_doi 10.1021/cg500153u
_journal_volume 14
_journal_year 2014
_chemical_formula_sum 'C6 H18 Fe Hg N4 S5 Sb2'
_chemical_formula_weight 806.55
_chemical_name_systematic
; 
 ? 
;
_space_group_IT_number 2
_symmetry_cell_setting triclinic
_symmetry_space_group_name_Hall '-P 1'
_symmetry_space_group_name_H-M 'P -1'
_atom_sites_solution_hydrogens geom
_atom_sites_solution_primary direct
_atom_sites_solution_secondary difmap
_audit_creation_method SHELXL-97
_cell_angle_alpha 69.6770(10)
_cell_angle_beta 77.7070(10)
_cell_angle_gamma 85.8020(10)
_cell_formula_units_Z 2
_cell_length_a 7.3752(6)
_cell_length_b 10.5561(9)
_cell_length_c 12.3004(10)
_cell_measurement_temperature 296(2)
_cell_volume 877.42(13)
_computing_cell_refinement 'APEX2 Software Suite (Bruker,2005)'
_computing_data_collection 'APEX2 Software Suite (Bruker,2005)'
_computing_data_reduction 'APEX2 Software Suite (Bruker,2005)'
_computing_structure_refinement 'SHELXL-97 (Sheldrick, 2008)'
_computing_structure_solution 'SHELXS-97 (Sheldrick, 2008)'
_diffrn_ambient_temperature 296(2)
_diffrn_measured_fraction_theta_full 0.974
_diffrn_measured_fraction_theta_max 0.974
_diffrn_measurement_device_type 'Bruker SMART CCD area detector'
_diffrn_measurement_method omega-scan
_diffrn_radiation_monochromator graphite
_diffrn_radiation_source 'fine-focus sealed tube'
_diffrn_radiation_type MoK\a
_diffrn_radiation_wavelength 0.71073
_diffrn_reflns_av_R_equivalents 0.0254
_diffrn_reflns_av_sigmaI/netI 0.0314
_diffrn_reflns_limit_h_max 9
_diffrn_reflns_limit_h_min -9
_diffrn_reflns_limit_k_max 13
_diffrn_reflns_limit_k_min -13
_diffrn_reflns_limit_l_max 16
_diffrn_reflns_limit_l_min -15
_diffrn_reflns_number 10307
_diffrn_reflns_theta_full 27.61
_diffrn_reflns_theta_max 27.61
_diffrn_reflns_theta_min 3.03
_exptl_absorpt_coefficient_mu 13.163
_exptl_absorpt_correction_T_max 0.4190
_exptl_absorpt_correction_T_min 0.3011
_exptl_crystal_colour brown
_exptl_crystal_density_diffrn 3.053
_exptl_crystal_density_method 'not measured'
_exptl_crystal_description brism
_exptl_crystal_F_000 740
_exptl_crystal_size_max 0.12
_exptl_crystal_size_mid 0.08
_exptl_crystal_size_min 0.08
_refine_diff_density_max 1.886
_refine_diff_density_min -1.991
_refine_diff_density_rms 0.171
_refine_ls_extinction_coef ,
_refine_ls_extinction_method SHELXL
_refine_ls_goodness_of_fit_ref 1.040
_refine_ls_hydrogen_treatment constr
_refine_ls_matrix_type full
_refine_ls_number_parameters 172
_refine_ls_number_reflns 3979
_refine_ls_number_restraints 0
_refine_ls_restrained_S_all 1.040
_refine_ls_R_factor_all 0.0353
_refine_ls_R_factor_gt 0.0293
_refine_ls_shift/su_max 0.001
_refine_ls_shift/su_mean 0.000
_refine_ls_structure_factor_coef Fsqd
_refine_ls_weighting_details 'calc w=1/[\s^2^(Fo^2^)+(0.0306P)^2^+5.2679P] where P=(Fo^2^+2Fc^2^)/3'
_refine_ls_weighting_scheme calc
_refine_ls_wR_factor_gt 0.0730
_refine_ls_wR_factor_ref 0.0754
_reflns_number_gt 3501
_reflns_number_total 3979
_reflns_threshold_expression >2sigma(I)
_cod_data_source_file cg500153u_si_007.cif
_cod_data_source_block C6N4H18FeHgSb2S5
_cod_depositor_comments 'Adding full bibliography for 4510254--4510263.cif.'
_cod_original_sg_symbol_H-M P-1
_cod_database_code 4510256

loop_
_symmetry_equiv_pos_as_xyz
'x, y, z'
'-x, -y, -z'

loop_
_atom_site_label
_atom_site_type_symbol
_atom_site_fract_x
_atom_site_fract_y
_atom_site_fract_z
_atom_site_U_iso_or_equiv
_atom_site_adp_type
_atom_site_occupancy
_atom_site_symmetry_multiplicity
_atom_site_calc_flag
_atom_site_refinement_flags
Hg1 Hg 0.17656(4) 0.35073(3) 0.71511(3) 0.03524(9) Uani 1 1 d .
Sb2 Sb 0.29214(5) 0.57687(4) 0.36853(4) 0.02186(10) Uani 1 1 d .
Sb1 Sb 0.42887(6) 0.17952(4) 0.52634(4) 0.02491(10) Uani 1 1 d .
Fe1 Fe 0.22235(11) 0.12528(8) 0.28923(7) 0.01669(17) Uani 1 1 d .
S1 S 0.1531(2) 0.35581(15) 0.49576(13) 0.0226(3) Uani 1 1 d .
S2 S 0.4162(2) 0.50903(18) 0.70760(18) 0.0339(4) Uani 1 1 d .
S3 S 0.3271(3) 0.11225(18) 0.73850(15) 0.0327(4) Uani 1 1 d .
S4 S 0.1453(2) 0.60054(17) 0.20275(14) 0.0270(3) Uani 1 1 d .
S5 S 0.2541(2) 0.01915(16) 0.48831(14) 0.0248(3) Uani 1 1 d .
N3 N 0.4842(7) 0.2136(6) 0.2161(5) 0.0282(12) Uani 1 1 d .
H3C H 0.5070 0.2616 0.2596 0.034 Uiso 1 1 calc R
H3D H 0.5698 0.1477 0.2209 0.034 Uiso 1 1 calc R
N1 N 0.2166(7) 0.2041(5) 0.0923(4) 0.0208(10) Uani 1 1 d .
N2 N 0.1492(9) -0.0490(6) 0.2647(5) 0.0337(13) Uani 1 1 d .
H2C H 0.2053 -0.1208 0.3094 0.040 Uiso 1 1 calc R
H2D H 0.0257 -0.0616 0.2892 0.040 Uiso 1 1 calc R
N4 N 0.0109(7) 0.2636(6) 0.2859(5) 0.0284(12) Uani 1 1 d .
H4C H -0.0806 0.2295 0.3493 0.034 Uiso 1 1 calc R
H4D H 0.0533 0.3391 0.2904 0.034 Uiso 1 1 calc R
C1 C 0.2016(12) -0.0408(7) 0.1410(7) 0.0396(17) Uani 1 1 d .
H1A H 0.1416 -0.1125 0.1294 0.048 Uiso 1 1 calc R
H1B H 0.3349 -0.0512 0.1196 0.048 Uiso 1 1 calc R
C4 C 0.4098(9) 0.2388(8) 0.0270(6) 0.0334(15) Uani 1 1 d .
H4A H 0.4094 0.3010 -0.0524 0.040 Uiso 1 1 calc R
H4B H 0.4758 0.1578 0.0210 0.040 Uiso 1 1 calc R
C5 C 0.0940(9) 0.3224(7) 0.0739(6) 0.0307(14) Uani 1 1 d .
H5A H 0.0464 0.3389 0.0025 0.037 Uiso 1 1 calc R
H5B H 0.1633 0.4015 0.0644 0.037 Uiso 1 1 calc R
C3 C 0.5061(10) 0.3033(8) 0.0916(6) 0.0363(16) Uani 1 1 d .
H3A H 0.6367 0.3161 0.0552 0.044 Uiso 1 1 calc R
H3B H 0.4516 0.3909 0.0876 0.044 Uiso 1 1 calc R
C6 C -0.0636(9) 0.2981(8) 0.1778(6) 0.0320(15) Uani 1 1 d .
H6A H -0.1398 0.3786 0.1687 0.038 Uiso 1 1 calc R
H6B H -0.1404 0.2248 0.1827 0.038 Uiso 1 1 calc R
C2 C 0.1426(10) 0.0950(7) 0.0641(6) 0.0310(15) Uani 1 1 d .
H2A H 0.1888 0.1061 -0.0186 0.037 Uiso 1 1 calc R
H2B H 0.0082 0.1000 0.0777 0.037 Uiso 1 1 calc R

loop_
_atom_site_aniso_label
_atom_site_aniso_U_11
_atom_site_aniso_U_22
_atom_site_aniso_U_33
_atom_site_aniso_U_23
_atom_site_aniso_U_13
_atom_site_aniso_U_12
Hg1 0.02579(14) 0.04324(17) 0.04009(17) -0.01856(13) -0.00697(11) 0.00186(11)
Sb2 0.02045(19) 0.0188(2) 0.0276(2) -0.00946(16) -0.00519(16) 0.00140(15)
Sb1 0.0278(2) 0.0255(2) 0.0209(2) -0.00618(16) -0.00563(17) -0.00310(16)
Fe1 0.0161(4) 0.0162(4) 0.0177(4) -0.0045(3) -0.0051(3) -0.0009(3)
S1 0.0218(7) 0.0227(7) 0.0213(7) -0.0054(6) -0.0044(6) 0.0029(6)
S2 0.0196(7) 0.0291(9) 0.0538(11) -0.0205(8) 0.0021(7) 0.0000(6)
S3 0.0457(10) 0.0318(9) 0.0207(8) -0.0087(7) -0.0105(7) 0.0100(7)
S4 0.0267(8) 0.0290(8) 0.0232(8) -0.0070(6) -0.0045(6) 0.0024(6)
S5 0.0286(8) 0.0221(7) 0.0239(7) -0.0050(6) -0.0100(6) -0.0008(6)
N3 0.024(3) 0.034(3) 0.026(3) -0.008(2) -0.005(2) -0.006(2)
N1 0.025(3) 0.020(2) 0.019(2) -0.007(2) -0.005(2) -0.002(2)
N2 0.046(4) 0.021(3) 0.033(3) -0.004(2) -0.014(3) -0.003(2)
N4 0.026(3) 0.033(3) 0.026(3) -0.010(2) -0.006(2) 0.002(2)
C1 0.050(4) 0.031(4) 0.048(5) -0.024(3) -0.014(4) 0.001(3)
C4 0.027(3) 0.045(4) 0.026(3) -0.010(3) -0.002(3) -0.005(3)
C5 0.034(4) 0.034(4) 0.026(3) -0.007(3) -0.014(3) 0.003(3)
C3 0.032(4) 0.044(4) 0.025(3) -0.001(3) -0.001(3) -0.013(3)
C6 0.023(3) 0.041(4) 0.041(4) -0.024(3) -0.015(3) 0.015(3)
C2 0.038(4) 0.034(4) 0.030(4) -0.019(3) -0.011(3) -0.002(3)

loop_
_atom_type_symbol
_atom_type_description
_atom_type_scat_dispersion_real
_atom_type_scat_dispersion_imag
_atom_type_scat_source
C C 0.0033 0.0016 'International Tables Vol C Tables 4.2.6.8 and 6.1.1.4'
H H 0.0000 0.0000 'International Tables Vol C Tables 4.2.6.8 and 6.1.1.4'
Fe Fe 0.3463 0.8444 'International Tables Vol C Tables 4.2.6.8 and 6.1.1.4'
Hg Hg -2.3894 9.2266 'International Tables Vol C Tables 4.2.6.8 and 6.1.1.4'
N N 0.0061 0.0033 'International Tables Vol C Tables 4.2.6.8 and 6.1.1.4'
S S 0.1246 0.1234 'International Tables Vol C Tables 4.2.6.8 and 6.1.1.4'
Sb Sb -0.5866 1.5461 'International Tables Vol C Tables 4.2.6.8 and 6.1.1.4'

loop_
_geom_angle_atom_site_label_1
_geom_angle_atom_site_label_2
_geom_angle_atom_site_label_3
_geom_angle
_geom_angle_site_symmetry_1
_geom_angle_site_symmetry_3
S4 Hg1 S2 115.67(6) 2_566 .
S4 Hg1 S3 127.09(6) 2_566 .
S2 Hg1 S3 109.03(6) . .
S4 Hg1 S1 102.40(5) 2_566 .
S2 Hg1 S1 112.23(6) . .
S3 Hg1 S1 84.78(5) . .
S4 Hg1 Sb1 140.53(4) 2_566 .
S2 Hg1 Sb1 101.21(4) . .
S3 Hg1 Sb1 42.66(4) . .
S1 Hg1 Sb1 47.59(3) . .
S2 Sb2 S4 96.80(6) 2_666 .
S2 Sb2 S1 96.47(6) 2_666 .
S4 Sb2 S1 95.97(5) . .
S3 Sb1 S5 99.36(6) . .
S3 Sb1 S1 90.57(5) . .
S5 Sb1 S1 90.47(5) . .
S3 Sb1 Hg1 47.37(4) . .
S5 Sb1 Hg1 116.09(4) . .
S1 Sb1 Hg1 49.30(3) . .
N4 Fe1 N3 113.4(2) . .
N4 Fe1 N2 113.4(2) . .
N3 Fe1 N2 122.3(2) . .
N4 Fe1 N1 79.6(2) . .
N3 Fe1 N1 78.42(19) . .
N2 Fe1 N1 78.7(2) . .
N4 Fe1 S5 108.04(16) . .
N3 Fe1 S5 99.69(16) . .
N2 Fe1 S5 96.20(16) . .
N1 Fe1 S5 172.12(14) . .
Sb2 S1 Sb1 107.07(6) . .
Sb2 S1 Hg1 102.03(6) . .
Sb1 S1 Hg1 83.11(4) . .
Sb2 S2 Hg1 105.64(6) 2_666 .
Sb1 S3 Hg1 89.96(5) . .
Sb2 S4 Hg1 100.31(6) . 2_566
Fe1 S5 Sb1 104.40(6) . .
C3 N3 Fe1 114.2(4) . .
C3 N3 H3C 108.7 . .
Fe1 N3 H3C 108.7 . .
C3 N3 H3D 108.7 . .
Fe1 N3 H3D 108.7 . .
H3C N3 H3D 107.6 . .
C5 N1 C2 111.8(5) . .
C5 N1 C4 112.5(5) . .
C2 N1 C4 111.2(5) . .
C5 N1 Fe1 105.9(4) . .
C2 N1 Fe1 107.7(4) . .
C4 N1 Fe1 107.4(4) . .
C1 N2 Fe1 112.1(4) . .
C1 N2 H2C 109.2 . .
Fe1 N2 H2C 109.2 . .
C1 N2 H2D 109.2 . .
Fe1 N2 H2D 109.2 . .
H2C N2 H2D 107.9 . .
C6 N4 Fe1 111.6(4) . .
C6 N4 H4C 109.3 . .
Fe1 N4 H4C 109.3 . .
C6 N4 H4D 109.3 . .
Fe1 N4 H4D 109.3 . .
H4C N4 H4D 108.0 . .
N2 C1 C2 108.8(6) . .
N2 C1 H1A 109.9 . .
C2 C1 H1A 109.9 . .
N2 C1 H1B 109.9 . .
C2 C1 H1B 109.9 . .
H1A C1 H1B 108.3 . .
N1 C4 C3 109.4(6) . .
N1 C4 H4A 109.8 . .
C3 C4 H4A 109.8 . .
N1 C4 H4B 109.8 . .
C3 C4 H4B 109.8 . .
H4A C4 H4B 108.2 . .
N1 C5 C6 109.6(5) . .
N1 C5 H5A 109.7 . .
C6 C5 H5A 109.7 . .
N1 C5 H5B 109.7 . .
C6 C5 H5B 109.7 . .
H5A C5 H5B 108.2 . .
N3 C3 C4 108.5(6) . .
N3 C3 H3A 110.0 . .
C4 C3 H3A 110.0 . .
N3 C3 H3B 110.0 . .
C4 C3 H3B 110.0 . .
H3A C3 H3B 108.4 . .
N4 C6 C5 109.1(5) . .
N4 C6 H6A 109.9 . .
C5 C6 H6A 109.9 . .
N4 C6 H6B 109.9 . .
C5 C6 H6B 109.9 . .
H6A C6 H6B 108.3 . .
N1 C2 C1 109.8(5) . .
N1 C2 H2A 109.7 . .
C1 C2 H2A 109.7 . .
N1 C2 H2B 109.7 . .
C1 C2 H2B 109.7 . .
H2A C2 H2B 108.2 . .

loop_
_geom_bond_atom_site_label_1
_geom_bond_atom_site_label_2
_geom_bond_distance
_geom_bond_site_symmetry_2
Hg1 S4 2.4657(16) 2_566
Hg1 S2 2.4860(17) .
Hg1 S3 2.6224(17) .
Hg1 S1 2.7219(16) .
Hg1 Sb1 3.5641(6) .
Sb2 S2 2.4026(16) 2_666
Sb2 S4 2.4375(17) .
Sb2 S1 2.4648(16) .
Sb1 S3 2.4154(17) .
Sb1 S5 2.4232(16) .
Sb1 S1 2.6505(15) .
Fe1 N4 2.054(5) .
Fe1 N3 2.086(5) .
Fe1 N2 2.090(6) .
Fe1 N1 2.281(5) .
Fe1 S5 2.3678(17) .
S2 Sb2 2.4025(16) 2_666
S4 Hg1 2.4657(16) 2_566
N3 C3 1.476(8) .
N3 H3C 0.9000 .
N3 H3D 0.9000 .
N1 C5 1.468(8) .
N1 C2 1.481(8) .
N1 C4 1.481(8) .
N2 C1 1.462(10) .
N2 H2C 0.9000 .
N2 H2D 0.9000 .
N4 C6 1.465(8) .
N4 H4C 0.9000 .
N4 H4D 0.9000 .
C1 C2 1.510(10) .
C1 H1A 0.9700 .
C1 H1B 0.9700 .
C4 C3 1.512(10) .
C4 H4A 0.9700 .
C4 H4B 0.9700 .
C5 C6 1.494(10) .
C5 H5A 0.9700 .
C5 H5B 0.9700 .
C3 H3A 0.9700 .
C3 H3B 0.9700 .
C6 H6A 0.9700 .
C6 H6B 0.9700 .
C2 H2A 0.9700 .
C2 H2B 0.9700 .

loop_
_geom_hbond_atom_site_label_D
_geom_hbond_atom_site_label_H
_geom_hbond_atom_site_label_A
_geom_hbond_distance_DH
_geom_hbond_distance_HA
_geom_hbond_distance_DA
_geom_hbond_angle_DHA
_geom_hbond_site_symmetry_A
N3 H3C S2 0.90 2.71 3.536(6) 153.9 2_666
N3 H3D S3 0.90 2.69 3.518(6) 152.7 2_656
N2 H2D S3 0.90 2.81 3.634(7) 153.3 2_556
N4 H4D S4 0.90 2.67 3.498(6) 153.1 .
N4 H4D S1 0.90 2.84 3.429(6) 124.2 .

loop_
_geom_torsion_atom_site_label_1
_geom_torsion_atom_site_label_2
_geom_torsion_atom_site_label_3
_geom_torsion_atom_site_label_4
_geom_torsion
_geom_torsion_site_symmetry_1
_geom_torsion_site_symmetry_4
S4 Hg1 Sb1 S3 -94.71(9) 2_566 .
S2 Hg1 Sb1 S3 105.99(8) . .
S1 Hg1 Sb1 S3 -144.05(8) . .
S4 Hg1 Sb1 S5 -16.52(8) 2_566 .
S2 Hg1 Sb1 S5 -175.81(6) . .
S3 Hg1 Sb1 S5 78.19(7) . .
S1 Hg1 Sb1 S5 -65.85(6) . .
S4 Hg1 Sb1 S1 49.34(8) 2_566 .
S2 Hg1 Sb1 S1 -109.96(7) . .
S3 Hg1 Sb1 S1 144.05(8) . .
S2 Sb2 S1 Sb1 18.22(7) 2_666 .
S4 Sb2 S1 Sb1 115.79(6) . .
S2 Sb2 S1 Hg1 104.62(6) 2_666 .
S4 Sb2 S1 Hg1 -157.82(5) . .
S3 Sb1 S1 Sb2 126.11(7) . .
S5 Sb1 S1 Sb2 -134.53(6) . .
Hg1 Sb1 S1 Sb2 100.51(6) . .
S3 Sb1 S1 Hg1 25.59(5) . .
S5 Sb1 S1 Hg1 124.96(5) . .
S4 Hg1 S1 Sb2 103.53(6) 2_566 .
S2 Hg1 S1 Sb2 -21.16(7) . .
S3 Hg1 S1 Sb2 -129.61(6) . .
Sb1 Hg1 S1 Sb2 -106.06(6) . .
S4 Hg1 S1 Sb1 -150.41(5) 2_566 .
S2 Hg1 S1 Sb1 84.90(5) . .
S3 Hg1 S1 Sb1 -23.55(5) . .
S4 Hg1 S2 Sb2 177.58(6) 2_566 2_666
S3 Hg1 S2 Sb2 26.70(9) . 2_666
S1 Hg1 S2 Sb2 -65.43(8) . 2_666
Sb1 Hg1 S2 Sb2 -16.86(7) . 2_666
S5 Sb1 S3 Hg1 -117.00(6) . .
S1 Sb1 S3 Hg1 -26.43(6) . .
S4 Hg1 S3 Sb1 127.42(6) 2_566 .
S2 Hg1 S3 Sb1 -85.94(7) . .
S1 Hg1 S3 Sb1 25.80(5) . .
S2 Sb2 S4 Hg1 170.22(6) 2_666 2_566
S1 Sb2 S4 Hg1 72.95(6) . 2_566
N4 Fe1 S5 Sb1 -79.72(18) . .
N3 Fe1 S5 Sb1 38.91(18) . .
N2 Fe1 S5 Sb1 163.22(19) . .
N1 Fe1 S5 Sb1 114.4(10) . .
S3 Sb1 S5 Fe1 154.85(6) . .
S1 Sb1 S5 Fe1 64.19(6) . .
Hg1 Sb1 S5 Fe1 107.97(5) . .
N4 Fe1 N3 C3 -58.8(5) . .
N2 Fe1 N3 C3 82.8(5) . .
N1 Fe1 N3 C3 14.4(5) . .
S5 Fe1 N3 C3 -173.4(5) . .
N4 Fe1 N1 C5 10.3(4) . .
N3 Fe1 N1 C5 -106.4(4) . .
N2 Fe1 N1 C5 126.9(4) . .
S5 Fe1 N1 C5 176.7(8) . .
N4 Fe1 N1 C2 -109.5(4) . .
N3 Fe1 N1 C2 133.8(4) . .
N2 Fe1 N1 C2 7.2(4) . .
S5 Fe1 N1 C2 56.9(12) . .
N4 Fe1 N1 C4 130.7(4) . .
N3 Fe1 N1 C4 14.0(4) . .
N2 Fe1 N1 C4 -112.6(4) . .
S5 Fe1 N1 C4 -62.9(11) . .
N4 Fe1 N2 C1 94.6(5) . .
N3 Fe1 N2 C1 -47.0(6) . .
N1 Fe1 N2 C1 21.3(5) . .
S5 Fe1 N2 C1 -152.6(5) . .
N3 Fe1 N4 C6 91.1(5) . .
N2 Fe1 N4 C6 -54.0(5) . .
N1 Fe1 N4 C6 18.7(4) . .
S5 Fe1 N4 C6 -159.4(4) . .
Fe1 N2 C1 C2 -46.5(7) . .
C5 N1 C4 C3 77.0(7) . .
C2 N1 C4 C3 -156.7(6) . .
Fe1 N1 C4 C3 -39.2(6) . .
C2 N1 C5 C6 80.2(7) . .
C4 N1 C5 C6 -153.8(5) . .
Fe1 N1 C5 C6 -36.8(6) . .
Fe1 N3 C3 C4 -40.2(7) . .
N1 C4 C3 N3 52.6(8) . .
Fe1 N4 C6 C5 -45.3(7) . .
N1 C5 C6 N4 55.3(7) . .
C5 N1 C2 C1 -149.3(6) . .
C4 N1 C2 C1 84.0(7) . .
Fe1 N1 C2 C1 -33.3(6) . .
N2 C1 C2 N1 52.9(8) . .
